data_4088582
loop_
_publ_author_name
'Smit, Wietse'
'Koudriavtsev, Vitali'
'Occhipinti, Giovanni'
'T\"ornroos, Karl W.'
'Jensen, Vidar R.'

_publ_section_title
;
 Phosphine-Based Z-Selective Ruthenium Olefin Metathesis Catalysts
;
_journal_issue 11
_journal_name_full Organometallics
_journal_page_first 1825
_journal_paper_doi 10.1021/acs.organomet.6b00214
_journal_volume 35
_journal_year 2016
_chemical_formula_moiety 'C52 H62 Cl O P Ru S, C5 H12'
_chemical_formula_sum 'C57 H74 Cl O P Ru S'
_chemical_formula_weight 974.71
_space_group_crystal_system monoclinic
_space_group_IT_number 14
_space_group_name_Hall '-P 2yn'
_space_group_name_H-M_alt 'P 1 21/n 1'
_atom_sites_solution_hydrogens geom
_audit_creation_method SHELXL-2014/7
_cell_angle_alpha 90
_cell_angle_beta 97.968(3)
_cell_angle_gamma 90
_cell_formula_units_Z 4
_cell_length_a 12.419(3)
_cell_length_b 15.046(3)
_cell_length_c 27.038(6)
_cell_measurement_reflns_used 9968
_cell_measurement_temperature 103(2)
_cell_measurement_theta_max 24.86
_cell_measurement_theta_min 2.49
_cell_volume 5003.4(19)
_computing_cell_refinement 'SAINT. Ver. 8.34A. Bruker-AXS, 2014'
_computing_data_collection 'APEX2. Ver. 2014.11-0. Bruker-AXS, 2014'
_computing_data_reduction 'SAINT. Ver. 8.34A. Bruker-AXS, 2014'
_computing_structure_refinement
;
SHELXL-2014/7. Sheldrick G.M., Acta Cryst. (2015). C71, 3-8.
;
_computing_structure_solution
;
SHELXT. Sheldrick G.M., Acta Cryst. (2015). A71, 3-8.
;
_diffrn_ambient_temperature 103(2)
_diffrn_measured_fraction_theta_full 1.000
_diffrn_measured_fraction_theta_max 0.997
_diffrn_measurement_device_type 'Bruker APEX-II CCD'
_diffrn_measurement_method '\w scans'
_diffrn_radiation_type MoK\a
_diffrn_radiation_wavelength 0.71073
_diffrn_reflns_av_R_equivalents 0.1360
_diffrn_reflns_av_unetI/netI 0.0928
_diffrn_reflns_Laue_measured_fraction_full 1.000
_diffrn_reflns_Laue_measured_fraction_max 0.997
_diffrn_reflns_limit_h_max 14
_diffrn_reflns_limit_h_min -14
_diffrn_reflns_limit_k_max 18
_diffrn_reflns_limit_k_min -18
_diffrn_reflns_limit_l_max 32
_diffrn_reflns_limit_l_min -32
_diffrn_reflns_number 52714
_diffrn_reflns_point_group_measured_fraction_full 1.000
_diffrn_reflns_point_group_measured_fraction_max 0.997
_diffrn_reflns_theta_full 25.242
_diffrn_reflns_theta_max 25.359
_diffrn_reflns_theta_min 1.724
_diffrn_source 'rotating anode'
_exptl_absorpt_coefficient_mu 0.479
_exptl_absorpt_correction_type numerical
_exptl_absorpt_process_details
;
SADABS. Ver. 2014/3 
Krause, L., Herbst-Irmer, R., Sheldrick, G. M. & Stalke, D. (2015). 
J. Appl. Crystallogr. 48.
;
_exptl_crystal_colour 'dark purple'
_exptl_crystal_density_diffrn 1.294
_exptl_crystal_description 'irregular prism'
_exptl_crystal_F_000 2064
_exptl_crystal_size_max 0.344
_exptl_crystal_size_mid 0.226
_exptl_crystal_size_min 0.108
_exptl_transmission_factor_max 1.000
_exptl_transmission_factor_min 0.7720
_refine_diff_density_max 2.386
_refine_diff_density_min -1.334
_refine_diff_density_rms 0.129
_refine_ls_extinction_method none
_refine_ls_goodness_of_fit_ref 1.163
_refine_ls_hydrogen_treatment constr
_refine_ls_matrix_type full
_refine_ls_number_parameters 563
_refine_ls_number_reflns 9135
_refine_ls_number_restraints 504
_refine_ls_restrained_S_all 1.134
_refine_ls_R_factor_all 0.1388
_refine_ls_R_factor_gt 0.0975
_refine_ls_shift/su_max 0.001
_refine_ls_shift/su_mean 0.000
_refine_ls_structure_factor_coef Fsqd
_refine_ls_weighting_details 'w=1/[\s^2^(Fo^2^)+(0.0001P)^2^+60.6058P] where P=(Fo^2^+2Fc^2^)/3'
_refine_ls_weighting_scheme calc
_refine_ls_wR_factor_gt 0.1851
_refine_ls_wR_factor_ref 0.2004
_reflns_Friedel_coverage 0.000
_reflns_number_gt 6492
_reflns_number_total 9135
_reflns_threshold_expression 'I > 2\s(I)'
_cod_data_source_file om6b00214_si_003.cif
_cod_data_source_block Compound4
_cod_original_cell_volume 5003.5(17)
_cod_original_sg_symbol_H-M 'P 21/n'
_cod_database_code 4088582
_shelx_shelxl_version_number 2014/7
_shelx_space_group_comment
;
The symmetry employed for this shelxl refinement is uniquely defined
by the following loop, which should always be used as a source of
symmetry information in preference to the above space-group names.
They are only intended as comments.
;

loop_
_space_group_symop_operation_xyz
'x, y, z'
'-x+1/2, y+1/2, -z+1/2'
'-x, -y, -z'
'x-1/2, -y-1/2, z-1/2'

loop_
_atom_site_label
_atom_site_type_symbol
_atom_site_fract_x
_atom_site_fract_y
_atom_site_fract_z
_atom_site_U_iso_or_equiv
_atom_site_adp_type
_atom_site_occupancy
_atom_site_site_symmetry_order
_atom_site_calc_flag
_atom_site_refinement_flags_posn
_atom_site_refinement_flags_adp
Ru1 Ru 0.98241(5) 0.53701(4) 0.79840(3) 0.02114(18) Uani 1 1 d . U
Cl1 Cl 0.91781(16) 0.68171(14) 0.81033(8) 0.0284(5) Uani 1 1 d . U
S1 S 0.98038(16) 0.41086(14) 0.75182(8) 0.0229(5) Uani 1 1 d . U
P1 P 0.84358(16) 0.47861(13) 0.83529(8) 0.0207(5) Uani 1 1 d . U
O1 O 1.1241(4) 0.6062(4) 0.7672(2) 0.0244(12) Uani 1 1 d . U
C1 C 1.0805(6) 0.4014(5) 0.7110(3) 0.0197(15) Uani 1 1 d . U
C1S C 1.3209(11) 0.7308(10) 1.0003(5) 0.078(4) Uani 1 1 d . U
H1SA H 1.2507 0.7452 1.0110 0.117 Uiso 1 1 calc R U
H1SB H 1.3431 0.6709 1.0117 0.117 Uiso 1 1 calc R U
H1SC H 1.3141 0.7333 0.9638 0.117 Uiso 1 1 calc R U
C2 C 1.1949(6) 0.3878(5) 0.7281(3) 0.0216(16) Uani 1 1 d . U
C2S C 1.4063(10) 0.7979(9) 1.0227(4) 0.065(3) Uani 1 1 d . U
H2SA H 1.4160 0.7932 1.0596 0.078 Uiso 1 1 calc R U
H2SB H 1.3810 0.8589 1.0135 0.078 Uiso 1 1 calc R U
C3 C 1.2648(6) 0.3801(5) 0.6924(3) 0.0234(17) Uani 1 1 d . U
H3 H 1.3397 0.3699 0.7036 0.028 Uiso 1 1 calc R U
C3S C 1.5153(10) 0.7813(8) 1.0039(4) 0.058(3) Uani 1 1 d . U
H3SA H 1.5389 0.7194 1.0117 0.069 Uiso 1 1 calc R U
H3SB H 1.5064 0.7889 0.9672 0.069 Uiso 1 1 calc R U
C4 C 1.2319(6) 0.3863(5) 0.6416(3) 0.0229(16) Uani 1 1 d . U
C4S C 1.5997(10) 0.8439(8) 1.0277(5) 0.067(3) Uani 1 1 d . U
H4SA H 1.6036 0.8401 1.0645 0.081 Uiso 1 1 calc R U
H4SB H 1.5788 0.9054 1.0175 0.081 Uiso 1 1 calc R U
C5 C 1.1226(6) 0.3995(5) 0.6253(3) 0.0212(16) Uani 1 1 d . U
H5 H 1.0986 0.4054 0.5905 0.025 Uiso 1 1 calc R U
C5S C 1.7130(11) 0.8228(8) 1.0127(5) 0.069(3) Uani 1 1 d . U
H5SA H 1.7671 0.8635 1.0301 0.104 Uiso 1 1 calc R U
H5SB H 1.7105 0.8300 0.9765 0.104 Uiso 1 1 calc R U
H5SC H 1.7330 0.7614 1.0220 0.104 Uiso 1 1 calc R U
C6 C 1.0458(6) 0.4045(5) 0.6592(3) 0.0215(16) Uani 1 1 d . U
C7 C 1.2407(6) 0.3805(5) 0.7816(3) 0.0219(16) Uani 1 1 d . U
C8 C 1.1949(7) 0.3301(5) 0.8166(3) 0.0247(17) Uani 1 1 d . U
H8 H 1.1262 0.3028 0.8069 0.030 Uiso 1 1 calc R U
C9 C 1.2455(7) 0.3184(6) 0.8644(3) 0.0307(19) Uani 1 1 d . U
H9 H 1.2112 0.2848 0.8876 0.037 Uiso 1 1 calc R U
C10 C 1.3474(7) 0.3559(6) 0.8792(4) 0.0329(19) Uani 1 1 d . U
H10 H 1.3841 0.3464 0.9120 0.040 Uiso 1 1 calc R U
C11 C 1.3951(7) 0.4075(6) 0.8453(3) 0.0303(19) Uani 1 1 d . U
H11 H 1.4636 0.4350 0.8552 0.036 Uiso 1 1 calc R U
C12 C 1.3421(6) 0.4185(6) 0.7973(3) 0.0274(18) Uani 1 1 d . U
H12 H 1.3757 0.4530 0.7743 0.033 Uiso 1 1 calc R U
C13 C 1.3113(6) 0.3779(6) 0.6052(3) 0.0248(17) Uani 1 1 d . U
C14 C 1.3886(7) 0.3117(6) 0.6105(3) 0.0287(19) Uani 1 1 d . U
H14 H 1.3930 0.2723 0.6381 0.034 Uiso 1 1 calc R U
C15 C 1.4604(7) 0.3022(6) 0.5756(3) 0.034(2) Uani 1 1 d . U
H15 H 1.5127 0.2556 0.5790 0.041 Uiso 1 1 calc R U
C16 C 1.4555(7) 0.3597(7) 0.5365(3) 0.038(2) Uani 1 1 d . U
H16 H 1.5036 0.3520 0.5124 0.045 Uiso 1 1 calc R U
C17 C 1.3825(7) 0.4286(7) 0.5312(3) 0.038(2) Uani 1 1 d . U
H17 H 1.3821 0.4695 0.5044 0.046 Uiso 1 1 calc R U
C18 C 1.3082(7) 0.4381(6) 0.5656(3) 0.033(2) Uani 1 1 d . U
H18 H 1.2564 0.4849 0.5620 0.040 Uiso 1 1 calc R U
C19 C 0.9301(6) 0.4126(5) 0.6373(3) 0.0240(16) Uani 1 1 d . U
C20 C 0.8529(7) 0.3505(6) 0.6472(3) 0.0270(18) Uani 1 1 d . U
H20 H 0.8744 0.3015 0.6685 0.032 Uiso 1 1 calc R U
C21 C 0.7444(7) 0.3593(6) 0.6262(3) 0.033(2) Uani 1 1 d . U
H21 H 0.6927 0.3154 0.6321 0.039 Uiso 1 1 calc R U
C22 C 0.7122(7) 0.4327(6) 0.5965(3) 0.034(2) Uani 1 1 d . U
H22 H 0.6376 0.4409 0.5839 0.041 Uiso 1 1 calc R U
C23 C 0.7886(7) 0.4938(6) 0.5854(4) 0.034(2) Uani 1 1 d . U
H23 H 0.7670 0.5423 0.5638 0.041 Uiso 1 1 calc R U
C24 C 0.8974(6) 0.4839(5) 0.6059(3) 0.0270(18) Uani 1 1 d . U
H24 H 0.9496 0.5262 0.5985 0.032 Uiso 1 1 calc R U
C25 C 0.8155(6) 0.5372(6) 0.8928(3) 0.0271(17) Uani 1 1 d . U
H25 H 0.7829 0.5953 0.8808 0.033 Uiso 1 1 calc R U
C26 C 0.7307(7) 0.4940(6) 0.9211(3) 0.034(2) Uani 1 1 d . U
H26A H 0.6637 0.4827 0.8976 0.041 Uiso 1 1 calc R U
H26B H 0.7587 0.4360 0.9346 0.041 Uiso 1 1 calc R U
C27 C 0.7027(8) 0.5513(7) 0.9638(4) 0.042(2) Uani 1 1 d . U
H27A H 0.6682 0.6072 0.9503 0.051 Uiso 1 1 calc R U
H27B H 0.6501 0.5195 0.9818 0.051 Uiso 1 1 calc R U
C28 C 0.8034(8) 0.5729(7) 0.9997(4) 0.042(2) Uani 1 1 d . U
H28A H 0.8353 0.5174 1.0151 0.050 Uiso 1 1 calc R U
H28B H 0.7840 0.6117 1.0267 0.050 Uiso 1 1 calc R U
C29 C 0.8863(8) 0.6197(6) 0.9723(3) 0.035(2) Uani 1 1 d . U
H29A H 0.9524 0.6329 0.9961 0.041 Uiso 1 1 calc R U
H29B H 0.8557 0.6768 0.9586 0.041 Uiso 1 1 calc R U
C30 C 0.9170(7) 0.5618(6) 0.9294(3) 0.0276(19) Uani 1 1 d . U
H30A H 0.9687 0.5946 0.9114 0.033 Uiso 1 1 calc R U
H30B H 0.9533 0.5069 0.9433 0.033 Uiso 1 1 calc R U
C31 C 0.8556(6) 0.3563(5) 0.8488(3) 0.0221(16) Uani 1 1 d . U
H31 H 0.8769 0.3302 0.8175 0.027 Uiso 1 1 calc R U
C32 C 0.9505(7) 0.3335(6) 0.8890(3) 0.0299(19) Uani 1 1 d . U
H32A H 0.9331 0.3531 0.9219 0.036 Uiso 1 1 calc R U
H32B H 1.0161 0.3662 0.8821 0.036 Uiso 1 1 calc R U
C33 C 0.9748(7) 0.2339(6) 0.8908(4) 0.034(2) Uani 1 1 d . U
H33A H 1.0018 0.2158 0.8596 0.041 Uiso 1 1 calc R U
H33B H 1.0328 0.2214 0.9190 0.041 Uiso 1 1 calc R U
C34 C 1.0104(7) 0.6611(6) 0.6942(3) 0.0295(19) Uani 1 1 d . U
H34A H 1.0101 0.6878 0.6611 0.044 Uiso 1 1 calc R U
H34B H 0.9672 0.6979 0.7139 0.044 Uiso 1 1 calc R U
H34C H 0.9791 0.6013 0.6905 0.044 Uiso 1 1 calc R U
C35 C 1.2006(7) 0.6104(6) 0.6888(3) 0.032(2) Uani 1 1 d . U
H35A H 1.2089 0.6479 0.6600 0.048 Uiso 1 1 calc R U
H35B H 1.1695 0.5530 0.6772 0.048 Uiso 1 1 calc R U
H35C H 1.2720 0.6009 0.7087 0.048 Uiso 1 1 calc R U
C36 C 1.1265(7) 0.6554(6) 0.7204(3) 0.0262(18) Uani 1 1 d . U
H36 H 1.1540 0.7169 0.7285 0.031 Uiso 1 1 calc R U
C37 C 1.2096(7) 0.6161(5) 0.8049(3) 0.0259(17) Uani 1 1 d . U
C38 C 1.3031(7) 0.6635(5) 0.8018(3) 0.0270(18) Uani 1 1 d . U
H38 H 1.3130 0.6931 0.7717 0.032 Uiso 1 1 calc R U
C39 C 1.3835(7) 0.6677(6) 0.8435(4) 0.035(2) Uani 1 1 d . U
H039 H 1.4478 0.7009 0.8416 0.042 Uiso 1 1 calc R U
C40 C 1.3708(7) 0.6243(6) 0.8871(4) 0.034(2) Uani 1 1 d . U
H40 H 1.4263 0.6270 0.9150 0.041 Uiso 1 1 calc R U
C41 C 1.2754(7) 0.5761(6) 0.8901(3) 0.0306(19) Uani 1 1 d . U
H41 H 1.2667 0.5464 0.9203 0.037 Uiso 1 1 calc R U
C42 C 1.1923(6) 0.5709(5) 0.8492(3) 0.0239(16) Uani 1 1 d . U
C43 C 1.0915(6) 0.5252(5) 0.8514(3) 0.0238(16) Uani 1 1 d . U
H43 H 1.0815 0.4898 0.8796 0.029 Uiso 1 1 calc R U
C44 C 0.8749(7) 0.1796(6) 0.8973(3) 0.0307(19) Uani 1 1 d . U
H44A H 0.8542 0.1908 0.9308 0.037 Uiso 1 1 calc R U
H44B H 0.8917 0.1155 0.8949 0.037 Uiso 1 1 calc R U
C45 C 0.7794(7) 0.2037(6) 0.8572(3) 0.0312(19) Uani 1 1 d . U
H45A H 0.7143 0.1696 0.8633 0.037 Uiso 1 1 calc R U
H45B H 0.7974 0.1865 0.8240 0.037 Uiso 1 1 calc R U
C46 C 0.7535(7) 0.3035(6) 0.8573(3) 0.0287(19) Uani 1 1 d . U
H46A H 0.7308 0.3205 0.8897 0.034 Uiso 1 1 calc R U
H46B H 0.6931 0.3171 0.8305 0.034 Uiso 1 1 calc R U
C47 C 0.7100(6) 0.4863(5) 0.7947(3) 0.0234(17) Uani 1 1 d . U
H47 H 0.6550 0.4635 0.8153 0.028 Uiso 1 1 calc R U
C48 C 0.7000(6) 0.4268(6) 0.7478(3) 0.0274(18) Uani 1 1 d . U
H48A H 0.7490 0.4491 0.7247 0.033 Uiso 1 1 calc R U
H48B H 0.7224 0.3653 0.7576 0.033 Uiso 1 1 calc R U
C49 C 0.5831(6) 0.4265(6) 0.7215(3) 0.0274(18) Uani 1 1 d . U
H49A H 0.5352 0.4000 0.7439 0.033 Uiso 1 1 calc R U
H49B H 0.5785 0.3892 0.6911 0.033 Uiso 1 1 calc R U
C50 C 0.5436(7) 0.5205(6) 0.7070(3) 0.035(2) Uani 1 1 d . U
H50A H 0.5850 0.5442 0.6811 0.042 Uiso 1 1 calc R U
H50B H 0.4658 0.5187 0.6928 0.042 Uiso 1 1 calc R U
C51 C 0.5586(7) 0.5806(6) 0.7516(3) 0.0311(19) Uani 1 1 d . U
H51A H 0.5082 0.5617 0.7750 0.037 Uiso 1 1 calc R U
H51B H 0.5385 0.6419 0.7407 0.037 Uiso 1 1 calc R U
C52 C 0.6742(7) 0.5812(6) 0.7794(3) 0.0292(19) Uani 1 1 d . U
H52A H 0.6773 0.6190 0.8096 0.035 Uiso 1 1 calc R U
H52B H 0.7243 0.6066 0.7577 0.035 Uiso 1 1 calc R U

loop_
_atom_site_aniso_label
_atom_site_aniso_U_11
_atom_site_aniso_U_22
_atom_site_aniso_U_33
_atom_site_aniso_U_23
_atom_site_aniso_U_13
_atom_site_aniso_U_12
Ru1 0.0163(3) 0.0184(3) 0.0303(4) -0.0011(3) 0.0088(3) -0.0006(3)
Cl1 0.0211(11) 0.0233(11) 0.0425(13) -0.0035(9) 0.0101(9) -0.0018(8)
S1 0.0149(10) 0.0231(11) 0.0323(12) 0.0000(9) 0.0093(8) -0.0021(8)
P1 0.0175(10) 0.0142(11) 0.0320(11) -0.0004(9) 0.0093(8) -0.0002(8)
O1 0.014(2) 0.027(3) 0.035(3) 0.001(2) 0.010(2) -0.002(2)
C1 0.015(3) 0.012(4) 0.034(3) 0.002(3) 0.010(2) -0.001(3)
C1S 0.072(7) 0.102(10) 0.063(8) -0.009(7) 0.020(6) 0.014(6)
C2 0.015(3) 0.019(4) 0.033(3) -0.002(3) 0.009(2) -0.002(3)
C2S 0.063(6) 0.087(8) 0.046(7) -0.003(6) 0.010(5) 0.022(5)
C3 0.016(4) 0.021(4) 0.035(3) 0.001(3) 0.010(3) 0.001(3)
C3S 0.071(6) 0.062(7) 0.042(6) 0.004(5) 0.010(4) 0.018(5)
C4 0.020(3) 0.018(4) 0.033(3) 0.001(3) 0.011(3) 0.000(3)
C4S 0.079(6) 0.054(7) 0.069(8) -0.005(6) 0.011(5) 0.017(5)
C5 0.020(3) 0.017(4) 0.028(4) 0.003(3) 0.008(3) -0.002(3)
C5S 0.080(7) 0.053(7) 0.079(9) 0.005(7) 0.025(6) 0.009(6)
C6 0.018(3) 0.015(4) 0.033(3) 0.003(3) 0.009(2) -0.003(3)
C7 0.016(3) 0.015(4) 0.037(3) -0.005(3) 0.011(3) 0.004(3)
C8 0.020(4) 0.018(4) 0.038(4) -0.003(3) 0.009(3) 0.004(3)
C9 0.027(4) 0.031(5) 0.035(4) 0.004(3) 0.010(3) 0.006(3)
C10 0.023(4) 0.035(5) 0.041(4) -0.001(4) 0.006(3) 0.008(3)
C11 0.023(4) 0.028(4) 0.040(4) -0.008(3) 0.005(3) 0.002(3)
C12 0.019(4) 0.025(4) 0.039(4) -0.002(3) 0.007(3) -0.003(3)
C13 0.015(3) 0.029(4) 0.031(4) -0.004(3) 0.007(3) -0.001(3)
C14 0.023(4) 0.031(4) 0.034(4) -0.003(3) 0.009(3) 0.003(3)
C15 0.020(4) 0.044(5) 0.039(4) -0.007(4) 0.009(3) 0.001(4)
C16 0.023(4) 0.055(5) 0.036(4) -0.007(4) 0.009(3) -0.004(4)
C17 0.027(4) 0.056(5) 0.033(5) 0.004(4) 0.010(4) -0.002(4)
C18 0.023(4) 0.040(5) 0.038(4) 0.004(3) 0.010(3) 0.001(3)
C19 0.021(3) 0.020(4) 0.032(4) -0.004(3) 0.007(3) 0.000(3)
C20 0.025(3) 0.024(4) 0.034(5) -0.001(3) 0.009(3) -0.002(3)
C21 0.024(4) 0.038(5) 0.036(5) -0.002(4) 0.007(3) -0.005(3)
C22 0.020(4) 0.041(5) 0.041(5) 0.002(4) 0.004(3) -0.001(3)
C23 0.023(4) 0.035(5) 0.045(5) 0.003(4) 0.004(3) 0.001(3)
C24 0.017(3) 0.022(4) 0.042(4) -0.001(3) 0.007(3) -0.002(3)
C25 0.022(4) 0.031(4) 0.032(4) -0.006(3) 0.013(3) -0.009(3)
C26 0.029(4) 0.038(5) 0.040(4) -0.003(4) 0.019(4) -0.010(4)
C27 0.039(5) 0.050(6) 0.043(5) -0.009(4) 0.022(4) -0.004(4)
C28 0.051(5) 0.042(5) 0.037(5) -0.005(4) 0.020(4) -0.010(4)
C29 0.037(5) 0.037(5) 0.032(4) -0.004(4) 0.012(4) -0.003(4)
C30 0.026(4) 0.027(4) 0.031(4) 0.000(3) 0.010(3) -0.006(3)
C31 0.018(3) 0.022(3) 0.029(4) 0.001(3) 0.010(3) 0.001(3)
C32 0.026(4) 0.026(4) 0.038(5) 0.001(3) 0.005(3) -0.002(3)
C33 0.032(4) 0.027(4) 0.042(5) 0.005(4) 0.003(4) 0.001(3)
C34 0.023(4) 0.027(5) 0.039(5) -0.001(4) 0.007(3) 0.004(3)
C35 0.032(5) 0.023(4) 0.043(5) 0.001(4) 0.016(4) 0.000(4)
C36 0.023(4) 0.022(4) 0.036(4) 0.001(3) 0.011(3) 0.000(3)
C37 0.023(3) 0.018(4) 0.038(4) -0.001(3) 0.009(3) 0.002(3)
C38 0.023(3) 0.016(4) 0.045(4) -0.003(3) 0.015(3) 0.003(3)
C39 0.022(4) 0.034(5) 0.049(4) -0.005(4) 0.012(3) 0.002(3)
C40 0.021(4) 0.036(5) 0.046(5) -0.005(4) 0.006(3) -0.006(3)
C41 0.022(4) 0.033(5) 0.038(4) -0.001(3) 0.006(3) -0.003(3)
C42 0.019(3) 0.019(4) 0.035(4) -0.003(3) 0.010(3) -0.002(3)
C43 0.018(3) 0.019(4) 0.036(4) -0.002(3) 0.011(3) 0.000(3)
C44 0.031(4) 0.022(4) 0.040(5) 0.000(3) 0.009(3) -0.001(3)
C45 0.031(4) 0.027(4) 0.037(5) 0.002(3) 0.007(3) -0.005(3)
C46 0.022(4) 0.029(4) 0.036(5) 0.002(3) 0.009(3) -0.005(3)
C47 0.017(3) 0.022(4) 0.033(4) 0.000(3) 0.010(3) -0.001(3)
C48 0.017(4) 0.033(4) 0.034(4) -0.003(3) 0.008(3) -0.002(3)
C49 0.018(4) 0.029(4) 0.035(5) -0.002(3) 0.005(3) -0.003(3)
C50 0.017(4) 0.040(5) 0.047(5) 0.003(3) 0.006(3) 0.000(3)
C51 0.022(4) 0.026(4) 0.046(5) 0.007(3) 0.007(3) 0.000(3)
C52 0.021(4) 0.024(4) 0.043(5) 0.001(3) 0.007(3) 0.002(3)

loop_
_atom_type_symbol
_atom_type_description
_atom_type_scat_dispersion_real
_atom_type_scat_dispersion_imag
_atom_type_scat_source
C C 0.0033 0.0016 'International Tables Vol C Tables 4.2.6.8 and 6.1.1.4'
H H 0.0000 0.0000 'International Tables Vol C Tables 4.2.6.8 and 6.1.1.4'
Cl Cl 0.1484 0.1585 'International Tables Vol C Tables 4.2.6.8 and 6.1.1.4'
O O 0.0106 0.0060 'International Tables Vol C Tables 4.2.6.8 and 6.1.1.4'
P P 0.1023 0.0942 'International Tables Vol C Tables 4.2.6.8 and 6.1.1.4'
Ru Ru -1.2594 0.8363 'International Tables Vol C Tables 4.2.6.8 and 6.1.1.4'
S S 0.1246 0.1234 'International Tables Vol C Tables 4.2.6.8 and 6.1.1.4'

loop_
_geom_angle_atom_site_label_1
_geom_angle_atom_site_label_2
_geom_angle_atom_site_label_3
_geom_angle
C43 Ru1 S1 107.5(3)
C43 Ru1 P1 98.1(3)
S1 Ru1 P1 88.27(7)
C43 Ru1 O1 79.1(3)
S1 Ru1 O1 97.18(15)
P1 Ru1 O1 174.43(15)
C43 Ru1 Cl1 102.1(3)
S1 Ru1 Cl1 150.20(8)
P1 Ru1 Cl1 90.21(7)
O1 Ru1 Cl1 85.65(15)
C1 S1 Ru1 117.0(3)
C25 P1 C47 102.0(4)
C25 P1 C31 108.7(4)
C47 P1 C31 102.4(4)
C25 P1 Ru1 115.0(3)
C47 P1 Ru1 112.6(3)
C31 P1 Ru1 114.7(2)
C37 O1 C36 118.6(6)
C37 O1 Ru1 109.2(5)
C36 O1 Ru1 130.6(5)
C6 C1 C2 118.3(7)
C6 C1 S1 118.0(6)
C2 C1 S1 123.6(6)
C2S C1S H1SA 109.5
C2S C1S H1SB 109.5
H1SA C1S H1SB 109.5
C2S C1S H1SC 109.5
H1SA C1S H1SC 109.5
H1SB C1S H1SC 109.5
C3 C2 C1 118.1(7)
C3 C2 C7 118.6(7)
C1 C2 C7 123.3(7)
C1S C2S C3S 110.9(10)
C1S C2S H2SA 109.5
C3S C2S H2SA 109.5
C1S C2S H2SB 109.5
C3S C2S H2SB 109.5
H2SA C2S H2SB 108.1
C4 C3 C2 123.9(8)
C4 C3 H3 118.0
C2 C3 H3 118.0
C4S C3S C2S 110.8(10)
C4S C3S H3SA 109.5
C2S C3S H3SA 109.5
C4S C3S H3SB 109.5
C2S C3S H3SB 109.5
H3SA C3S H3SB 108.1
C3 C4 C5 118.0(7)
C3 C4 C13 121.3(7)
C5 C4 C13 120.7(7)
C3S C4S C5S 111.6(10)
C3S C4S H4SA 109.3
C5S C4S H4SA 109.3
C3S C4S H4SB 109.3
C5S C4S H4SB 109.3
H4SA C4S H4SB 108.0
C4 C5 C6 121.4(8)
C4 C5 H5 119.3
C6 C5 H5 119.3
C4S C5S H5SA 109.5
C4S C5S H5SB 109.5
H5SA C5S H5SB 109.5
C4S C5S H5SC 109.5
H5SA C5S H5SC 109.5
H5SB C5S H5SC 109.5
C1 C6 C5 120.2(7)
C1 C6 C19 123.2(7)
C5 C6 C19 116.6(7)
C12 C7 C8 117.0(8)
C12 C7 C2 118.3(7)
C8 C7 C2 124.3(7)
C9 C8 C7 122.2(8)
C9 C8 H8 118.9
C7 C8 H8 118.9
C8 C9 C10 119.9(8)
C8 C9 H9 120.0
C10 C9 H9 120.0
C9 C10 C11 119.3(9)
C9 C10 H10 120.3
C11 C10 H10 120.3
C12 C11 C10 119.6(8)
C12 C11 H11 120.2
C10 C11 H11 120.2
C11 C12 C7 121.9(8)
C11 C12 H12 119.0
C7 C12 H12 119.0
C14 C13 C18 119.5(8)
C14 C13 C4 120.5(8)
C18 C13 C4 119.9(7)
C13 C14 C15 120.5(8)
C13 C14 H14 119.8
C15 C14 H14 119.8
C16 C15 C14 119.7(9)
C16 C15 H15 120.1
C14 C15 H15 120.1
C15 C16 C17 121.3(9)
C15 C16 H16 119.3
C17 C16 H16 119.3
C16 C17 C18 119.5(9)
C16 C17 H17 120.2
C18 C17 H17 120.2
C13 C18 C17 119.3(8)
C13 C18 H18 120.4
C17 C18 H18 120.4
C24 C19 C20 119.0(8)
C24 C19 C6 119.5(7)
C20 C19 C6 121.5(8)
C19 C20 C21 120.7(8)
C19 C20 H20 119.6
C21 C20 H20 119.6
C22 C21 C20 119.6(8)
C22 C21 H21 120.2
C20 C21 H21 120.2
C23 C22 C21 120.2(8)
C23 C22 H22 119.9
C21 C22 H22 119.9
C22 C23 C24 119.8(9)
C22 C23 H23 120.1
C24 C23 H23 120.1
C19 C24 C23 120.6(8)
C19 C24 H24 119.7
C23 C24 H24 119.7
C26 C25 C30 109.9(7)
C26 C25 P1 116.0(6)
C30 C25 P1 114.9(5)
C26 C25 H25 104.9
C30 C25 H25 104.9
P1 C25 H25 104.9
C27 C26 C25 112.7(7)
C27 C26 H26A 109.1
C25 C26 H26A 109.1
C27 C26 H26B 109.1
C25 C26 H26B 109.1
H26A C26 H26B 107.8
C28 C27 C26 110.8(8)
C28 C27 H27A 109.5
C26 C27 H27A 109.5
C28 C27 H27B 109.5
C26 C27 H27B 109.5
H27A C27 H27B 108.1
C27 C28 C29 110.0(8)
C27 C28 H28A 109.7
C29 C28 H28A 109.7
C27 C28 H28B 109.7
C29 C28 H28B 109.7
H28A C28 H28B 108.2
C28 C29 C30 111.1(8)
C28 C29 H29A 109.4
C30 C29 H29A 109.4
C28 C29 H29B 109.4
C30 C29 H29B 109.4
H29A C29 H29B 108.0
C25 C30 C29 110.8(7)
C25 C30 H30A 109.5
C29 C30 H30A 109.5
C25 C30 H30B 109.5
C29 C30 H30B 109.5
H30A C30 H30B 108.1
C32 C31 C46 110.4(7)
C32 C31 P1 113.0(6)
C46 C31 P1 119.3(6)
C32 C31 H31 104.1
C46 C31 H31 104.1
P1 C31 H31 104.1
C31 C32 C33 111.9(7)
C31 C32 H32A 109.2
C33 C32 H32A 109.2
C31 C32 H32B 109.2
C33 C32 H32B 109.2
H32A C32 H32B 107.9
C44 C33 C32 111.8(7)
C44 C33 H33A 109.3
C32 C33 H33A 109.3
C44 C33 H33B 109.3
C32 C33 H33B 109.3
H33A C33 H33B 107.9
C36 C34 H34A 109.5
C36 C34 H34B 109.5
H34A C34 H34B 109.5
C36 C34 H34C 109.5
H34A C34 H34C 109.5
H34B C34 H34C 109.5
C36 C35 H35A 109.5
C36 C35 H35B 109.5
H35A C35 H35B 109.5
C36 C35 H35C 109.5
H35A C35 H35C 109.5
H35B C35 H35C 109.5
O1 C36 C35 110.5(7)
O1 C36 C34 107.5(6)
C35 C36 C34 112.1(7)
O1 C36 H36 108.9
C35 C36 H36 108.9
C34 C36 H36 108.9
O1 C37 C38 125.7(8)
O1 C37 C42 112.4(7)
C38 C37 C42 121.9(8)
C37 C38 C39 119.2(8)
C37 C38 H38 120.4
C39 C38 H38 120.4
C40 C39 C38 121.1(9)
C40 C39 H039 119.5
C38 C39 H039 119.5
C39 C40 C41 119.5(9)
C39 C40 H40 120.2
C41 C40 H40 120.2
C40 C41 C42 121.2(8)
C40 C41 H41 119.4
C42 C41 H41 119.4
C41 C42 C37 117.1(8)
C41 C42 C43 122.8(8)
C37 C42 C43 120.0(8)
C42 C43 Ru1 118.2(6)
C42 C43 H43 120.9
Ru1 C43 H43 120.9
C33 C44 C45 110.9(7)
C33 C44 H44A 109.5
C45 C44 H44A 109.5
C33 C44 H44B 109.5
C45 C44 H44B 109.5
H44A C44 H44B 108.1
C44 C45 C46 111.8(7)
C44 C45 H45A 109.3
C46 C45 H45A 109.3
C44 C45 H45B 109.3
C46 C45 H45B 109.3
H45A C45 H45B 107.9
C45 C46 C31 109.1(7)
C45 C46 H46A 109.9
C31 C46 H46A 109.9
C45 C46 H46B 109.9
C31 C46 H46B 109.9
H46A C46 H46B 108.3
C52 C47 C48 109.4(7)
C52 C47 P1 114.7(6)
C48 C47 P1 114.4(5)
C52 C47 H47 105.9
C48 C47 H47 105.9
P1 C47 H47 105.9
C49 C48 C47 110.4(7)
C49 C48 H48A 109.6
C47 C48 H48A 109.6
C49 C48 H48B 109.6
C47 C48 H48B 109.6
H48A C48 H48B 108.1
C48 C49 C50 111.5(7)
C48 C49 H49A 109.3
C50 C49 H49A 109.3
C48 C49 H49B 109.3
C50 C49 H49B 109.3
H49A C49 H49B 108.0
C51 C50 C49 110.6(7)
C51 C50 H50A 109.5
C49 C50 H50A 109.5
C51 C50 H50B 109.5
C49 C50 H50B 109.5
H50A C50 H50B 108.1
C50 C51 C52 113.8(7)
C50 C51 H51A 108.8
C52 C51 H51A 108.8
C50 C51 H51B 108.8
C52 C51 H51B 108.8
H51A C51 H51B 107.7
C51 C52 C47 110.2(7)
C51 C52 H52A 109.6
C47 C52 H52A 109.6
C51 C52 H52B 109.6
C47 C52 H52B 109.6
H52A C52 H52B 108.1

loop_
_geom_bond_atom_site_label_1
_geom_bond_atom_site_label_2
_geom_bond_distance
Ru1 C43 1.840(8)
Ru1 S1 2.276(2)
Ru1 P1 2.284(2)
Ru1 O1 2.303(5)
Ru1 Cl1 2.358(2)
S1 C1 1.778(8)
P1 C25 1.861(8)
P1 C47 1.861(8)
P1 C31 1.879(8)
O1 C37 1.373(10)
O1 C36 1.469(10)
C1 C6 1.409(11)
C1 C2 1.446(11)
C1S C2S 1.528(18)
C1S H1SA 0.9800
C1S H1SB 0.9800
C1S H1SC 0.9800
C2 C3 1.389(10)
C2 C7 1.484(11)
C2S C3S 1.531(16)
C2S H2SA 0.9900
C2S H2SB 0.9900
C3 C4 1.381(11)
C3 H3 0.9500
C3S C4S 1.488(17)
C3S H3SA 0.9900
C3S H3SB 0.9900
C4 C5 1.383(11)
C4 C13 1.494(10)
C4S C5S 1.551(17)
C4S H4SA 0.9900
C4S H4SB 0.9900
C5 C6 1.414(10)
C5 H5 0.9500
C5S H5SA 0.9800
C5S H5SB 0.9800
C5S H5SC 0.9800
C6 C19 1.481(11)
C7 C12 1.393(11)
C7 C8 1.393(11)
C8 C9 1.369(12)
C8 H8 0.9500
C9 C10 1.392(12)
C9 H9 0.9500
C10 C11 1.393(12)
C10 H10 0.9500
C11 C12 1.383(12)
C11 H11 0.9500
C12 H12 0.9500
C13 C14 1.376(12)
C13 C18 1.398(12)
C14 C15 1.393(11)
C14 H14 0.9500
C15 C16 1.360(13)
C15 H15 0.9500
C16 C17 1.371(13)
C16 H16 0.9500
C17 C18 1.406(12)
C17 H17 0.9500
C18 H18 0.9500
C19 C24 1.392(11)
C19 C20 1.392(11)
C20 C21 1.394(12)
C20 H20 0.9500
C21 C22 1.391(13)
C21 H21 0.9500
C22 C23 1.384(12)
C22 H22 0.9500
C23 C24 1.397(12)
C23 H23 0.9500
C24 H24 0.9500
C25 C26 1.530(10)
C25 C30 1.537(11)
C25 H25 1.0000
C26 C27 1.520(12)
C26 H26A 0.9900
C26 H26B 0.9900
C27 C28 1.508(14)
C27 H27A 0.9900
C27 H27B 0.9900
C28 C29 1.523(12)
C28 H28A 0.9900
C28 H28B 0.9900
C29 C30 1.540(11)
C29 H29A 0.9900
C29 H29B 0.9900
C30 H30A 0.9900
C30 H30B 0.9900
C31 C32 1.528(11)
C31 C46 1.540(11)
C31 H31 1.0000
C32 C33 1.529(12)
C32 H32A 0.9900
C32 H32B 0.9900
C33 C44 1.516(12)
C33 H33A 0.9900
C33 H33B 0.9900
C34 C36 1.518(12)
C34 H34A 0.9800
C34 H34B 0.9800
C34 H34C 0.9800
C35 C36 1.502(11)
C35 H35A 0.9800
C35 H35B 0.9800
C35 H35C 0.9800
C36 H36 1.0000
C37 C38 1.375(11)
C37 C42 1.421(11)
C38 C39 1.400(13)
C38 H38 0.9500
C39 C40 1.377(13)
C39 H039 0.9500
C40 C41 1.400(12)
C40 H40 0.9500
C41 C42 1.407(12)
C41 H41 0.9500
C42 C43 1.437(11)
C43 H43 0.9500
C44 C45 1.535(12)
C44 H44A 0.9900
C44 H44B 0.9900
C45 C46 1.536(12)
C45 H45A 0.9900
C45 H45B 0.9900
C46 H46A 0.9900
C46 H46B 0.9900
C47 C52 1.536(11)
C47 C48 1.543(11)
C47 H47 1.0000
C48 C49 1.525(11)
C48 H48A 0.9900
C48 H48B 0.9900
C49 C50 1.531(12)
C49 H49A 0.9900
C49 H49B 0.9900
C50 C51 1.499(12)
C50 H50A 0.9900
C50 H50B 0.9900
C51 C52 1.525(12)
C51 H51A 0.9900
C51 H51B 0.9900
C52 H52A 0.9900
C52 H52B 0.9900

loop_
_geom_torsion_atom_site_label_1
_geom_torsion_atom_site_label_2
_geom_torsion_atom_site_label_3
_geom_torsion_atom_site_label_4
_geom_torsion
Ru1 S1 C1 C6 -111.5(6)
Ru1 S1 C1 C2 70.7(7)
C6 C1 C2 C3 1.1(11)
S1 C1 C2 C3 179.0(6)
C6 C1 C2 C7 -178.0(7)
S1 C1 C2 C7 -0.2(11)
C1 C2 C3 C4 1.3(12)
C7 C2 C3 C4 -179.5(7)
C1S C2S C3S C4S -177.3(11)
C2 C3 C4 C5 -1.2(12)
C2 C3 C4 C13 179.7(8)
C2S C3S C4S C5S 175.0(10)
C3 C4 C5 C6 -1.5(12)
C13 C4 C5 C6 177.7(7)
C2 C1 C6 C5 -3.7(11)
S1 C1 C6 C5 178.4(6)
C2 C1 C6 C19 176.2(7)
S1 C1 C6 C19 -1.7(10)
C4 C5 C6 C1 3.9(12)
C4 C5 C6 C19 -176.0(7)
C3 C2 C7 C12 38.3(11)
C1 C2 C7 C12 -142.6(8)
C3 C2 C7 C8 -134.5(8)
C1 C2 C7 C8 44.6(11)
C12 C7 C8 C9 0.7(12)
C2 C7 C8 C9 173.5(8)
C7 C8 C9 C10 -1.6(13)
C8 C9 C10 C11 2.2(13)
C9 C10 C11 C12 -1.9(13)
C10 C11 C12 C7 1.1(13)
C8 C7 C12 C11 -0.4(12)
C2 C7 C12 C11 -173.7(7)
C3 C4 C13 C14 44.8(12)
C5 C4 C13 C14 -134.3(9)
C3 C4 C13 C18 -134.5(9)
C5 C4 C13 C18 46.3(12)
C18 C13 C14 C15 -2.7(13)
C4 C13 C14 C15 178.0(8)
C13 C14 C15 C16 1.2(14)
C14 C15 C16 C17 1.4(14)
C15 C16 C17 C18 -2.6(14)
C14 C13 C18 C17 1.5(13)
C4 C13 C18 C17 -179.1(8)
C16 C17 C18 C13 1.1(14)
C1 C6 C19 C24 121.8(9)
C5 C6 C19 C24 -58.3(10)
C1 C6 C19 C20 -58.2(11)
C5 C6 C19 C20 121.7(9)
C24 C19 C20 C21 -0.1(12)
C6 C19 C20 C21 180.0(8)
C19 C20 C21 C22 -2.4(13)
C20 C21 C22 C23 4.0(14)
C21 C22 C23 C24 -3.1(14)
C20 C19 C24 C23 1.0(12)
C6 C19 C24 C23 -179.1(8)
C22 C23 C24 C19 0.6(13)
C47 P1 C25 C26 63.7(7)
C31 P1 C25 C26 -44.0(8)
Ru1 P1 C25 C26 -174.1(6)
C47 P1 C25 C30 -166.2(6)
C31 P1 C25 C30 86.0(7)
Ru1 P1 C25 C30 -44.1(7)
C30 C25 C26 C27 54.5(11)
P1 C25 C26 C27 -173.1(7)
C25 C26 C27 C28 -56.8(11)
C26 C27 C28 C29 57.6(11)
C27 C28 C29 C30 -58.4(11)
C26 C25 C30 C29 -54.0(10)
P1 C25 C30 C29 173.0(6)
C28 C29 C30 C25 57.0(10)
C25 P1 C31 C32 -62.8(6)
C47 P1 C31 C32 -170.3(6)
Ru1 P1 C31 C32 67.4(6)
C25 P1 C31 C46 69.3(7)
C47 P1 C31 C46 -38.1(7)
Ru1 P1 C31 C46 -160.4(5)
C46 C31 C32 C33 56.7(9)
P1 C31 C32 C33 -166.9(6)
C31 C32 C33 C44 -54.6(10)
C37 O1 C36 C35 78.1(9)
Ru1 O1 C36 C35 -118.2(6)
C37 O1 C36 C34 -159.3(7)
Ru1 O1 C36 C34 4.4(9)
C36 O1 C37 C38 -5.1(11)
Ru1 O1 C37 C38 -172.0(7)
C36 O1 C37 C42 175.0(6)
Ru1 O1 C37 C42 8.1(8)
O1 C37 C38 C39 179.9(7)
C42 C37 C38 C39 -0.2(12)
C37 C38 C39 C40 0.8(13)
C38 C39 C40 C41 -0.8(14)
C39 C40 C41 C42 0.2(13)
C40 C41 C42 C37 0.3(12)
C40 C41 C42 C43 -177.4(8)
O1 C37 C42 C41 179.6(7)
C38 C37 C42 C41 -0.4(12)
O1 C37 C42 C43 -2.6(11)
C38 C37 C42 C43 177.4(7)
C41 C42 C43 Ru1 171.4(6)
C37 C42 C43 Ru1 -6.3(10)
S1 Ru1 C43 C42 102.1(6)
P1 Ru1 C43 C42 -167.1(6)
O1 Ru1 C43 C42 7.9(6)
Cl1 Ru1 C43 C42 -75.2(6)
C32 C33 C44 C45 53.4(10)
C33 C44 C45 C46 -56.1(10)
C44 C45 C46 C31 57.9(9)
C32 C31 C46 C45 -57.7(9)
P1 C31 C46 C45 169.0(6)
C25 P1 C47 C52 64.4(7)
C31 P1 C47 C52 176.9(6)
Ru1 P1 C47 C52 -59.4(6)
C25 P1 C47 C48 -168.1(6)
C31 P1 C47 C48 -55.6(6)
Ru1 P1 C47 C48 68.1(6)
C52 C47 C48 C49 -58.7(9)
P1 C47 C48 C49 171.2(6)
C47 C48 C49 C50 57.6(9)
C48 C49 C50 C51 -54.2(9)
C49 C50 C51 C52 53.6(10)
C50 C51 C52 C47 -55.7(10)
C48 C47 C52 C51 56.7(9)
P1 C47 C52 C51 -173.3(6)
